data_2208483
loop_
_publ_author_name
'Zeller, Matthias'
'Hunter, Allen D.'
'Sampson, Paul'
'Chumachenko, Nataliya'

_publ_section_title
;
 1-[(<i>E</i>)-Butadienylsulfonyl]-3,3-dimethylbut-2-yl methacrylate
;
_journal_coeditor_code AT2014
_journal_issue 4
_journal_name_full 'Acta Crystallographica Section E'
_journal_page_first o1369
_journal_page_last o1370
_journal_paper_doi 10.1107/S1600536806008014
_journal_volume 62
_journal_year 2006
_chemical_formula_iupac 'C14 H22 O4 S'
_chemical_formula_moiety 'C14 H22 O4 S'
_chemical_formula_sum 'C14 H22 O4 S'
_chemical_formula_weight 286.38
_chemical_name_systematic
;
1-[(E)-Butadienylsulfonyl]-3,3-dimethylbut-2-yl methacrylate
;
_space_group_IT_number 14
_symmetry_cell_setting monoclinic
_symmetry_space_group_name_Hall '-P 2ybc'
_symmetry_space_group_name_H-M 'P 1 21/c 1'
_atom_sites_solution_hydrogens geom
_atom_sites_solution_primary direct
_atom_sites_solution_secondary difmap
_audit_creation_method SHELXL97
_cell_angle_alpha 90.00
_cell_angle_beta 93.1020(10)
_cell_angle_gamma 90.00
_cell_formula_units_Z 4
_cell_length_a 8.8062(5)
_cell_length_b 16.8880(10)
_cell_length_c 10.6858(6)
_cell_measurement_reflns_used 5932
_cell_measurement_temperature 298(2)
_cell_measurement_theta_max 30.42
_cell_measurement_theta_min 2.26
_cell_volume 1586.85(16)
_computing_cell_refinement 'SAINT-Plus (Bruker, 2003)'
_computing_data_collection 'SMART (Bruker, 2002)'
_computing_data_reduction SAINT-Plus
_computing_molecular_graphics SHELXTL
_computing_publication_material SHELXTL
_computing_structure_refinement SHELXTL
_computing_structure_solution 'SHELXTL (Bruker, 2000)'
_diffrn_ambient_temperature 298(2)
_diffrn_measured_fraction_theta_full 1.000
_diffrn_measured_fraction_theta_max 1.000
_diffrn_measurement_device_type 'Bruker SMART APEX CCD area-detector'
_diffrn_measurement_method \w
_diffrn_radiation_monochromator graphite
_diffrn_radiation_source 'fine-focus sealed tube'
_diffrn_radiation_type MoK\a
_diffrn_radiation_wavelength 0.71073
_diffrn_reflns_av_R_equivalents 0.0213
_diffrn_reflns_av_sigmaI/netI 0.0192
_diffrn_reflns_limit_h_max 11
_diffrn_reflns_limit_h_min -11
_diffrn_reflns_limit_k_max 22
_diffrn_reflns_limit_k_min -22
_diffrn_reflns_limit_l_max 14
_diffrn_reflns_limit_l_min -14
_diffrn_reflns_number 16205
_diffrn_reflns_theta_full 28.28
_diffrn_reflns_theta_max 28.28
_diffrn_reflns_theta_min 2.26
_diffrn_standards_decay_% 0
_diffrn_standards_number 0
_exptl_absorpt_coefficient_mu 0.211
_exptl_absorpt_correction_T_max 0.919
_exptl_absorpt_correction_T_min 0.873
_exptl_absorpt_correction_type multi-scan
_exptl_absorpt_process_details '(SADABS in SAINT-Plus; Bruker,  2003)'
_exptl_crystal_colour colourless
_exptl_crystal_density_diffrn 1.199
_exptl_crystal_density_method 'not measured'
_exptl_crystal_description block
_exptl_crystal_F_000 616
_exptl_crystal_size_max 0.60
_exptl_crystal_size_mid 0.40
_exptl_crystal_size_min 0.40
_refine_diff_density_max 0.445
_refine_diff_density_min -0.235
_refine_ls_extinction_method none
_refine_ls_goodness_of_fit_ref 1.050
_refine_ls_hydrogen_treatment constr
_refine_ls_matrix_type full
_refine_ls_number_parameters 176
_refine_ls_number_reflns 3945
_refine_ls_number_restraints 0
_refine_ls_restrained_S_all 1.050
_refine_ls_R_factor_all 0.0379
_refine_ls_R_factor_gt 0.0350
_refine_ls_shift/su_max 0.000
_refine_ls_shift/su_mean 0.000
_refine_ls_structure_factor_coef Fsqd
_refine_ls_weighting_details 'calc w = 1/[\s^2^(Fo^2^)+(0.0536P)^2^+0.4386P] where P=(Fo^2^+2Fc^2^)/3'
_refine_ls_weighting_scheme calc
_refine_ls_wR_factor_gt 0.0945
_refine_ls_wR_factor_ref 0.0967
_reflns_number_gt 3607
_reflns_number_total 3945
_reflns_threshold_expression I>2\s(I)
_cod_data_source_file at2014.cif
_cod_data_source_block I
_cod_original_cell_volume 1586.9(2)
_cod_original_sg_symbol_H-M 'P 21/c'
_cod_database_code 2208483
_cod_database_fobs_code 2208483

loop_
_symmetry_equiv_pos_as_xyz
'x, y, z'
'-x, y+1/2, -z+1/2'
'-x, -y, -z'
'x, -y-1/2, z-1/2'

loop_
_atom_site_type_symbol
_atom_site_label
_atom_site_fract_x
_atom_site_fract_y
_atom_site_fract_z
_atom_site_U_iso_or_equiv
_atom_site_adp_type
_atom_site_calc_flag
_atom_site_refinement_flags
_atom_site_occupancy
C C1 0.38702(11) 0.11749(6) 0.95398(10) 0.0194(2) Uani d . 1
H H1A 0.3652 0.0606 0.9398 0.023 Uiso calc R 1
H H1B 0.3622 0.1301 1.0410 0.023 Uiso calc R 1
C C2 0.28394(11) 0.16558(6) 0.86488(9) 0.01773(19) Uani d . 1
H H2 0.3214 0.1621 0.7784 0.021 Uiso calc R 1
C C3 0.11579(12) 0.13997(6) 0.86252(10) 0.0212(2) Uani d . 1
C C4 0.05587(14) 0.13956(8) 0.99403(12) 0.0321(3) Uani d . 1
H H4A 0.0714 0.1918 1.0324 0.048 Uiso calc R 1
H H4B 0.1106 0.0996 1.0453 0.048 Uiso calc R 1
H H4C -0.0529 0.1270 0.9887 0.048 Uiso calc R 1
C C5 0.10063(14) 0.05714(7) 0.80474(12) 0.0306(3) Uani d . 1
H H5A -0.0070 0.0423 0.7963 0.046 Uiso calc R 1
H H5B 0.1559 0.0189 0.8591 0.046 Uiso calc R 1
H H5C 0.1433 0.0572 0.7219 0.046 Uiso calc R 1
C C6 0.02243(13) 0.19767(8) 0.77878(12) 0.0308(3) Uani d . 1
H H6A -0.0841 0.1806 0.7727 0.046 Uiso calc R 1
H H6B 0.0624 0.1984 0.6950 0.046 Uiso calc R 1
H H6C 0.0292 0.2509 0.8151 0.046 Uiso calc R 1
C C7 0.33767(11) 0.30301(6) 0.82837(9) 0.0196(2) Uani d . 1
C C8 0.35105(12) 0.38288(6) 0.88768(10) 0.0226(2) Uani d . 1
C C9 0.34282(16) 0.39078(7) 1.01140(11) 0.0318(3) Uani d . 1
H H9A 0.3565 0.4413 1.0493 0.038 Uiso calc R 1
H H9B 0.3233 0.3458 1.0615 0.038 Uiso calc R 1
C C10 0.38095(18) 0.44932(7) 0.80140(12) 0.0352(3) Uani d . 1
H H10A 0.3886 0.4989 0.8489 0.053 Uiso calc R 1
H H10B 0.2975 0.4532 0.7372 0.053 Uiso calc R 1
H H10C 0.4766 0.4397 0.7611 0.053 Uiso calc R 1
C C11 0.62538(12) 0.22577(6) 1.00759(10) 0.0216(2) Uani d . 1
H H11 0.5946 0.2366 1.0897 0.026 Uiso calc R 1
C C12 0.69963(12) 0.28070(6) 0.94572(11) 0.0234(2) Uani d . 1
H H12 0.7191 0.2708 0.8606 0.028 Uiso calc R 1
C C13 0.75245(13) 0.35494(7) 1.00118(12) 0.0278(2) Uani d . 1
H H13 0.7260 0.3673 1.0840 0.033 Uiso calc R 1
C C14 0.83615(17) 0.40607(8) 0.94064(16) 0.0423(3) Uani d . 1
H H14A 0.8637 0.3947 0.8578 0.051 Uiso calc R 1
H H14B 0.8685 0.4540 0.9801 0.051 Uiso calc R 1
O O1 0.29568(8) 0.24705(4) 0.90888(6) 0.01848(16) Uani d . 1
O O2 0.36294(10) 0.29046(5) 0.72036(7) 0.02818(19) Uani d . 1
O O3 0.61579(10) 0.13718(5) 0.80823(9) 0.0349(2) Uani d . 1
O O4 0.66169(10) 0.07499(5) 1.01659(11) 0.0420(3) Uani d . 1
S S1 0.58416(3) 0.133785(15) 0.93886(3) 0.02410(9) Uani d . 1

loop_
_atom_site_aniso_label
_atom_site_aniso_U_11
_atom_site_aniso_U_22
_atom_site_aniso_U_33
_atom_site_aniso_U_12
_atom_site_aniso_U_13
_atom_site_aniso_U_23
C1 0.0168(4) 0.0162(4) 0.0252(5) -0.0015(3) 0.0013(4) 0.0021(4)
C2 0.0204(5) 0.0144(4) 0.0185(4) -0.0006(3) 0.0025(4) -0.0012(3)
C3 0.0196(5) 0.0222(5) 0.0217(5) -0.0020(4) -0.0003(4) -0.0004(4)
C4 0.0214(5) 0.0476(7) 0.0279(6) -0.0071(5) 0.0061(4) -0.0009(5)
C5 0.0292(6) 0.0245(6) 0.0376(6) -0.0073(4) -0.0034(5) -0.0040(5)
C6 0.0242(5) 0.0306(6) 0.0367(6) 0.0009(5) -0.0068(5) 0.0040(5)
C7 0.0208(5) 0.0172(5) 0.0207(5) 0.0013(4) -0.0004(4) 0.0017(4)
C8 0.0257(5) 0.0165(5) 0.0255(5) 0.0016(4) -0.0003(4) -0.0003(4)
C9 0.0479(7) 0.0206(5) 0.0273(6) -0.0012(5) 0.0050(5) -0.0042(4)
C10 0.0574(8) 0.0180(5) 0.0301(6) -0.0042(5) 0.0008(5) 0.0010(4)
C11 0.0191(5) 0.0180(5) 0.0275(5) -0.0004(4) -0.0007(4) 0.0011(4)
C12 0.0213(5) 0.0183(5) 0.0307(6) 0.0006(4) 0.0024(4) 0.0013(4)
C13 0.0258(6) 0.0194(5) 0.0376(6) -0.0010(4) -0.0023(5) 0.0006(4)
C14 0.0420(7) 0.0235(6) 0.0616(9) -0.0079(5) 0.0050(7) 0.0034(6)
O1 0.0224(4) 0.0148(3) 0.0184(3) -0.0003(3) 0.0021(3) -0.0009(3)
O2 0.0445(5) 0.0202(4) 0.0203(4) -0.0016(3) 0.0058(3) 0.0009(3)
O3 0.0301(5) 0.0300(5) 0.0462(5) -0.0061(3) 0.0180(4) -0.0149(4)
O4 0.0223(4) 0.0195(4) 0.0831(8) 0.0010(3) -0.0081(4) 0.0122(4)
S1 0.01738(14) 0.01443(14) 0.04071(18) 0.00015(8) 0.00365(11) -0.00064(10)

loop_
_atom_type_symbol
_atom_type_description
_atom_type_scat_dispersion_real
_atom_type_scat_dispersion_imag
_atom_type_scat_source
C C 0.0033 0.0016 'International Tables Vol C Tables 4.2.6.8 and 6.1.1.4'
H H 0.0000 0.0000 'International Tables Vol C Tables 4.2.6.8 and 6.1.1.4'
O O 0.0106 0.0060 'International Tables Vol C Tables 4.2.6.8 and 6.1.1.4'
S S 0.1246 0.1234 'International Tables Vol C Tables 4.2.6.8 and 6.1.1.4'

loop_
_geom_angle_atom_site_label_1
_geom_angle_atom_site_label_2
_geom_angle_atom_site_label_3
_geom_angle
C2 C1 S1 114.55(7)
C2 C1 H1A 108.6
S1 C1 H1A 108.6
C2 C1 H1B 108.6
S1 C1 H1B 108.6
H1A C1 H1B 107.6
O1 C2 C1 105.89(8)
O1 C2 C3 108.77(8)
C1 C2 C3 113.71(8)
O1 C2 H2 109.5
C1 C2 H2 109.5
C3 C2 H2 109.5
C4 C3 C6 109.82(10)
C4 C3 C5 109.86(9)
C6 C3 C5 108.25(9)
C4 C3 C2 111.44(9)
C6 C3 C2 108.41(9)
C5 C3 C2 108.99(9)
C3 C4 H4A 109.5
C3 C4 H4B 109.5
H4A C4 H4B 109.5
C3 C4 H4C 109.5
H4A C4 H4C 109.5
H4B C4 H4C 109.5
C3 C5 H5A 109.5
C3 C5 H5B 109.5
H5A C5 H5B 109.5
C3 C5 H5C 109.5
H5A C5 H5C 109.5
H5B C5 H5C 109.5
C3 C6 H6A 109.5
C3 C6 H6B 109.5
H6A C6 H6B 109.5
C3 C6 H6C 109.5
H6A C6 H6C 109.5
H6B C6 H6C 109.5
O2 C7 O1 124.11(9)
O2 C7 C8 123.43(9)
O1 C7 C8 112.46(9)
C9 C8 C10 124.09(10)
C9 C8 C7 120.26(10)
C10 C8 C7 115.59(9)
C8 C9 H9A 120.0
C8 C9 H9B 120.0
H9A C9 H9B 120.0
C8 C10 H10A 109.5
C8 C10 H10B 109.5
H10A C10 H10B 109.5
C8 C10 H10C 109.5
H10A C10 H10C 109.5
H10B C10 H10C 109.5
C12 C11 S1 120.47(9)
C12 C11 H11 119.8
S1 C11 H11 119.8
C11 C12 C13 123.64(11)
C11 C12 H12 118.2
C13 C12 H12 118.2
C14 C13 C12 122.49(13)
C14 C13 H13 118.8
C12 C13 H13 118.8
C13 C14 H14A 120.0
C13 C14 H14B 120.0
H14A C14 H14B 120.0
C7 O1 C2 118.37(8)
O3 S1 O4 118.40(6)
O3 S1 C11 108.99(5)
O4 S1 C11 106.78(6)
O3 S1 C1 109.65(5)
O4 S1 C1 106.01(5)
C11 S1 C1 106.36(5)

loop_
_geom_bond_atom_site_label_1
_geom_bond_atom_site_label_2
_geom_bond_distance
_geom_bond_publ_flag
C1 C2 1.5155(14) ?
C1 S1 1.7738(10) ?
C1 H1A 0.9900 ?
C1 H1B 0.9900 ?
C2 O1 1.4560(11) ?
C2 C3 1.5414(14) ?
C2 H2 1.0000 ?
C3 C4 1.5277(16) ?
C3 C6 1.5318(15) ?
C3 C5 1.5320(15) ?
C4 H4A 0.9800 ?
C4 H4B 0.9800 ?
C4 H4C 0.9800 ?
C5 H5A 0.9800 ?
C5 H5B 0.9800 ?
C5 H5C 0.9800 ?
C6 H6A 0.9800 ?
C6 H6B 0.9800 ?
C6 H6C 0.9800 ?
C7 O2 1.2060(13) y
C7 O1 1.3433(12) y
C7 C8 1.4922(14) y
C8 C9 1.3346(16) y
C8 C10 1.4849(16) y
C9 H9A 0.9500 ?
C9 H9B 0.9500 ?
C10 H10A 0.9800 ?
C10 H10B 0.9800 ?
C10 H10C 0.9800 ?
C11 C12 1.3313(15) y
C11 S1 1.7480(11) y
C11 H11 0.9500 y
C12 C13 1.4524(15) y
C12 H12 0.9500 ?
C13 C14 1.3264(18) y
C13 H13 0.9500 ?
C14 H14A 0.9500 ?
C14 H14B 0.9500 ?
O3 S1 1.4392(10) y
O4 S1 1.4425(9) y

loop_
_geom_torsion_atom_site_label_1
_geom_torsion_atom_site_label_2
_geom_torsion_atom_site_label_3
_geom_torsion_atom_site_label_4
_geom_torsion
S1 C1 C2 O1 -71.07(9)
S1 C1 C2 C3 169.56(7)
O1 C2 C3 C4 -63.85(11)
C1 C2 C3 C4 53.87(12)
O1 C2 C3 C6 57.12(11)
C1 C2 C3 C6 174.84(9)
O1 C2 C3 C5 174.75(8)
C1 C2 C3 C5 -67.53(11)
O2 C7 C8 C9 -170.38(12)
O1 C7 C8 C9 9.14(15)
O2 C7 C8 C10 6.74(16)
O1 C7 C8 C10 -173.75(10)
S1 C11 C12 C13 -173.04(8)
C11 C12 C13 C14 174.75(12)
O2 C7 O1 C2 1.87(15)
C8 C7 O1 C2 -177.64(8)
C1 C2 O1 C7 123.99(9)
C3 C2 O1 C7 -113.44(9)
C12 C11 S1 O3 -10.82(11)
C12 C11 S1 O4 118.17(10)
C12 C11 S1 C1 -128.96(9)
C2 C1 S1 O3 -42.68(9)
C2 C1 S1 O4 -171.57(8)
C2 C1 S1 C11 75.02(8)
